data_4304954
loop_
_publ_author_name
'Skye Fortier'
'Guang Wu'
'Trevor W. Hayton'

_publ_contact_author_email hayton@chem.ucsb.edu
_publ_contact_author_name 'Trevor W. Hayton'
_publ_section_title
;
Synthesis and Characterization of Three Homoleptic Alkoxides of Uranium:
[Li(THF)]2[UIV(OtBu)6], [Li(Et2O)][UV(OtBu)6], and UVI(OtBu)6
;
_journal_name_full 'Inorganic Chemistry'
_journal_page_first 4752
_journal_page_last 4761
_journal_paper_doi 10.1021/ic800067k
_journal_volume 47
_journal_year 2008
_chemical_formula_sum 'C28 H64 Li O7 U'
_chemical_formula_weight 757.76
_chemical_name_systematic
; 
Lithium diethyl ether Uranium(V) hexakis(tert-butoxide) 
;
_space_group_IT_number 44
_symmetry_cell_setting orthorhombic
_symmetry_space_group_name_Hall 'I 2 -2'
_symmetry_space_group_name_H-M 'I m m 2'
_atom_sites_solution_hydrogens geom
_atom_sites_solution_primary direct
_atom_sites_solution_secondary difmap
_audit_creation_method SHELXL-97
_cell_angle_alpha 90.00
_cell_angle_beta 90.00
_cell_angle_gamma 90.00
_cell_formula_units_Z 2
_cell_length_a 11.18(2)
_cell_length_b 12.41(3)
_cell_length_c 13.19(3)
_cell_measurement_temperature 150(2)
_cell_volume 1830(7)
_computing_structure_refinement 'SHELXL-97 (Sheldrick, 1997)'
_computing_structure_solution 'SHELXS-97 (Sheldrick, 1990)'
_diffrn_ambient_temperature 150(2)
_diffrn_measured_fraction_theta_full 0.969
_diffrn_measured_fraction_theta_max 0.969
_diffrn_measurement_device_type 'CCD area detector'
_diffrn_measurement_method 'omega scan'
_diffrn_radiation_monochromator graphite
_diffrn_radiation_source 'fine-focus sealed tube'
_diffrn_radiation_type MoK\a
_diffrn_radiation_wavelength 0.71073
_diffrn_reflns_av_R_equivalents 0.1118
_diffrn_reflns_av_sigmaI/netI 0.0653
_diffrn_reflns_limit_h_max 13
_diffrn_reflns_limit_h_min -14
_diffrn_reflns_limit_k_max 15
_diffrn_reflns_limit_k_min -15
_diffrn_reflns_limit_l_max 16
_diffrn_reflns_limit_l_min -16
_diffrn_reflns_number 7142
_diffrn_reflns_theta_full 26.73
_diffrn_reflns_theta_max 27.48
_diffrn_reflns_theta_min 2.25
_exptl_absorpt_coefficient_mu 4.471
_exptl_absorpt_correction_T_max 0.393
_exptl_absorpt_correction_T_min 0.153
_exptl_absorpt_correction_type empirical
_exptl_absorpt_process_details 'Psi Scan'
_exptl_crystal_colour yellow
_exptl_crystal_density_diffrn 1.376
_exptl_crystal_density_method 'not measured'
_exptl_crystal_description hexagon
_exptl_crystal_F_000 766
_exptl_crystal_size_max 0.4
_exptl_crystal_size_mid 0.4
_exptl_crystal_size_min 0.1
_refine_diff_density_max 1.319
_refine_diff_density_min -2.075
_refine_diff_density_rms 0.135
_refine_ls_abs_structure_details 'Flack H D (1983), Acta Cryst. A39, 876-881'
_refine_ls_abs_structure_Flack 0.76(3)
_refine_ls_extinction_method none
_refine_ls_goodness_of_fit_ref 1.083
_refine_ls_hydrogen_treatment mixed
_refine_ls_matrix_type full
_refine_ls_number_parameters 127
_refine_ls_number_reflns 1999
_refine_ls_number_restraints 31
_refine_ls_restrained_S_all 1.092
_refine_ls_R_factor_all 0.0352
_refine_ls_R_factor_gt 0.0352
_refine_ls_shift/su_max 0.100
_refine_ls_shift/su_mean 0.016
_refine_ls_structure_factor_coef Fsqd
_refine_ls_weighting_details 'calc w=1/[\s^2^(Fo^2^)+(0.0311P)^2^+10.5827P] where P=(Fo^2^+2Fc^2^)/3'
_refine_ls_weighting_scheme calc
_refine_ls_wR_factor_gt 0.0873
_refine_ls_wR_factor_ref 0.0873
_reflns_number_gt 2024
_reflns_number_total 2024
_reflns_threshold_expression >2sigma(I)
_cod_data_source_file ic800067k-file002_3.cif
_cod_data_source_block sf_2_97
_cod_depositor_comments
;
The following automatic conversions were performed:
'_symmetry_cell_setting' value 'Orthorhombic' changed to 'orthorhombic'
according to '/home/saulius/struct/CIF-dictionaries/cif_core.dic'
dictionary named 'cif_core.dic' version 2.4.1 from
2010-06-29.

'_exptl_absorpt_correction_type' value 'Empirical' changed to
'empirical' according to
'/home/saulius/struct/CIF-dictionaries/cif_core.dic' dictionary named
'cif_core.dic' version 2.4.1 from 2010-06-29.

Automatic conversion script
Id: cif_fix_enum 1527 2010-12-29 10:47:43Z saulius 
;
_cod_original_cell_volume 1829(7)
_cod_database_code 4304954

loop_
_symmetry_equiv_pos_as_xyz
'x, y, z'
'-x, -y, z'
'x, -y, z'
'-x, y, z'
'x+1/2, y+1/2, z+1/2'
'-x+1/2, -y+1/2, z+1/2'
'x+1/2, -y+1/2, z+1/2'
'-x+1/2, y+1/2, z+1/2'

loop_
_atom_site_label
_atom_site_type_symbol
_atom_site_fract_x
_atom_site_fract_y
_atom_site_fract_z
_atom_site_U_iso_or_equiv
_atom_site_adp_type
_atom_site_occupancy
_atom_site_symmetry_multiplicity
_atom_site_calc_flag
_atom_site_refinement_flags
_atom_site_disorder_assembly
_atom_site_disorder_group
U1 U 0.0000 0.5000 1.0756(3) 0.02527(13) Uani 1 4 d S . .
O1 O 0.1242(11) 0.5000 0.9426(8) 0.035(3) Uiso 1 2 d SD . .
O3 O 0.1352(14) 0.5000 1.1809(9) 0.056(4) Uani 1 2 d SD . .
O2 O 0.0000 0.3344(6) 1.085(3) 0.048(4) Uani 1 2 d S . .
C1 C 0.2475(12) 0.5000 0.9210(12) 0.068(6) Uani 1 2 d SD . .
C3 C 0.2053(16) 0.5000 1.2681(11) 0.062(5) Uani 1 2 d SD . .
C2 C 0.0000 0.2248(7) 1.0676(15) 0.064(4) Uani 1 2 d SD . .
C4 C 0.270(3) 0.5000 0.8086(14) 0.157(15) Uani 1 2 d SD . .
H4A H 0.195(4) 0.5000 0.7728(17) 0.200 Uiso 1 2 d SD . .
H4B H 0.316(4) 0.438(3) 0.790(2) 0.200 Uiso 1 1 d D . .
Li1 Li 0.0000 0.5000 0.843(3) 0.064(9) Uani 1 4 d S . .
O4 O 0.0000 0.5000 0.6970(9) 0.099(8) Uani 1 4 d SD . .
C9 C 0.3364(18) 0.5000 1.245(2) 0.159(15) Uani 1 2 d SD . .
H9B H 0.354(2) 0.431(2) 1.212(3) 0.200 Uiso 1 1 d D . .
H9A H 0.379(2) 0.5000 1.309(3) 0.200 Uiso 1 2 d SD . .
C8 C 0.175(3) 0.4049(17) 1.3334(17) 0.178(13) Uani 1 1 d D . .
H8A H 0.0903 0.4007 1.3423 0.267 Uiso 1 1 calc R . .
H8B H 0.2133 0.4128 1.3983 0.267 Uiso 1 1 calc R . .
H8C H 0.2034 0.3401 1.3014 0.267 Uiso 1 1 calc R . .
C11 C 0.0000 0.307(2) 0.695(3) 0.22(2) Uani 1 2 d SD . .
H11B H 0.077(2) 0.303(3) 0.730(4) 0.250 Uiso 1 1 d D . .
H11A H 0.0000 0.2471(17) 0.646(5) 0.250 Uiso 1 2 d SD . .
C5 C 0.3020(12) 0.4014(9) 0.9692(13) 0.104(5) Uani 1 1 d D . .
H5A H 0.2892 0.4036 1.0411 0.155 Uiso 1 1 calc R . .
H5B H 0.3863 0.3999 0.9554 0.155 Uiso 1 1 calc R . .
H5C H 0.2652 0.3379 0.9416 0.155 Uiso 1 1 calc R . .
C6 C 0.0000 0.1995(19) 0.9561(16) 0.114(9) Uani 1 2 d SD . .
H6A H 0.0000 0.121(2) 0.950(3) 0.200 Uiso 1 2 d SD . .
H6B H 0.077(2) 0.224(3) 0.930(2) 0.200 Uiso 1 1 d D . .
C10 C 0.0000 0.4087(15) 0.6343(16) 0.166(16) Uani 1 2 d SD . .
H10A H 0.0702 0.4103 0.5911 0.199 Uiso 0.50 1 calc PR . .
H10B H -0.0702 0.4103 0.5911 0.199 Uiso 0.50 1 calc PR . .
C7 C 0.1183(15) 0.1799(10) 1.100(3) 0.176(16) Uani 1 1 d D . .
H7A H 0.1790 0.2341 1.0922 0.264 Uiso 1 1 calc R . .
H7B H 0.1379 0.1187 1.0584 0.264 Uiso 1 1 calc R . .
H7C H 0.1141 0.1581 1.1695 0.264 Uiso 1 1 calc R . .

loop_
_atom_site_aniso_label
_atom_site_aniso_U_11
_atom_site_aniso_U_22
_atom_site_aniso_U_33
_atom_site_aniso_U_23
_atom_site_aniso_U_13
_atom_site_aniso_U_12
U1 0.0276(2) 0.02159(18) 0.02660(19) 0.000 0.000 0.000
O3 0.070(8) 0.056(6) 0.043(6) 0.000 -0.019(6) 0.000
O2 0.060(4) 0.034(3) 0.048(10) -0.004(6) 0.000 0.000
C1 0.031(9) 0.070(10) 0.104(16) 0.000 0.027(9) 0.000
C3 0.060(12) 0.058(8) 0.068(10) 0.000 -0.036(10) 0.000
C2 0.102(10) 0.014(3) 0.078(9) -0.011(10) 0.000 0.000
C4 0.11(2) 0.26(4) 0.099(17) 0.000 0.087(18) 0.000
Li1 0.08(3) 0.054(17) 0.060(18) 0.000 0.000 0.000
O4 0.18(2) 0.097(12) 0.020(5) 0.000 0.000 0.000
C9 0.13(3) 0.16(3) 0.19(3) 0.000 -0.10(3) 0.000
C8 0.22(3) 0.156(18) 0.161(17) 0.101(16) -0.11(2) -0.058(19)
C11 0.21(5) 0.09(2) 0.37(7) -0.02(3) 0.000 0.000
C5 0.044(6) 0.075(8) 0.192(17) -0.020(9) 0.001(9) 0.028(6)
C6 0.12(2) 0.102(16) 0.117(17) -0.080(14) 0.000 0.000
C10 0.24(5) 0.16(3) 0.099(17) -0.070(18) 0.000 0.000
C7 0.22(2) 0.047(5) 0.26(4) -0.015(12) -0.16(3) 0.050(9)

loop_
_atom_type_symbol
_atom_type_description
_atom_type_scat_dispersion_real
_atom_type_scat_dispersion_imag
_atom_type_scat_source
C C 0.0033 0.0016 'International Tables Vol C Tables 4.2.6.8 and 6.1.1.4'
H H 0.0000 0.0000 'International Tables Vol C Tables 4.2.6.8 and 6.1.1.4'
Li Li -0.0003 0.0001 'International Tables Vol C Tables 4.2.6.8 and 6.1.1.4'
O O 0.0106 0.0060 'International Tables Vol C Tables 4.2.6.8 and 6.1.1.4'
U U -9.6767 9.6646 'International Tables Vol C Tables 4.2.6.8 and 6.1.1.4'

loop_
_geom_angle_atom_site_label_1
_geom_angle_atom_site_label_2
_geom_angle_atom_site_label_3
_geom_angle
_geom_angle_site_symmetry_1
_geom_angle_site_symmetry_3
_geom_angle_publ_flag
O3 U1 O3 94.8(9) . 2_565 ?
O3 U1 O2 87.6(6) . 2_565 ?
O3 U1 O2 87.6(6) 2_565 2_565 ?
O3 U1 O2 87.6(6) . . ?
O3 U1 O2 87.6(6) 2_565 . ?
O2 U1 O2 172.9(19) 2_565 . ?
O3 U1 O1 171.0(6) . 2_565 ?
O3 U1 O1 94.2(5) 2_565 2_565 ?
O2 U1 O1 92.8(7) 2_565 2_565 ?
O2 U1 O1 92.8(7) . 2_565 ?
O3 U1 O1 94.2(5) . . ?
O3 U1 O1 171.0(6) 2_565 . ?
O2 U1 O1 92.8(7) 2_565 . ?
O2 U1 O1 92.8(7) . . ?
O1 U1 O1 76.7(6) 2_565 . ?
C1 O1 Li1 125.1(13) . . ?
C1 O1 U1 140.0(10) . . ?
Li1 O1 U1 94.9(9) . . ?
C3 O3 U1 166.9(14) . . ?
C2 O2 U1 167(3) . . ?
O1 C1 C4 111.3(14) . . ?
O1 C1 C5 108.1(9) . 3_565 ?
C4 C1 C5 110.4(11) . 3_565 ?
O1 C1 C5 108.1(9) . . ?
C4 C1 C5 110.4(11) . . ?
C5 C1 C5 108.5(15) 3_565 . ?
O3 C3 C9 112.3(17) . . ?
O3 C3 C8 110.5(11) . 3_565 ?
C9 C3 C8 109.7(15) . 3_565 ?
O3 C3 C8 110.5(11) . . ?
C9 C3 C8 109.7(15) . . ?
C8 C3 C8 104(3) 3_565 . ?
O2 C2 C7 108.6(10) . . ?
O2 C2 C7 108.6(9) . 4 ?
C7 C2 C7 124(2) . 4 ?
O2 C2 C6 111.8(18) . . ?
C7 C2 C6 101.6(17) . . ?
C7 C2 C6 101.6(17) 4 . ?
C1 C4 H4A 109.9(14) . . ?
C1 C4 H4B 110.0(13) . . ?
H4A C4 H4B 110.0(17) . . ?
O1 Li1 O1 93.5(17) . 2_565 ?
O1 Li1 O4 133.3(9) . . ?
O1 Li1 O4 133.3(9) 2_565 . ?
C10 O4 C10 108(2) . 2_565 ?
C10 O4 Li1 126.1(12) . . ?
C10 O4 Li1 126.1(12) 2_565 . ?
C3 C9 H9B 106.8(13) . . ?
C3 C9 H9A 106.9(13) . . ?
H9B C9 H9A 106.4(15) . . ?
C3 C8 H8A 109.5 . . ?
C3 C8 H8B 109.4 . . ?
H8A C8 H8B 109.5 . . ?
C3 C8 H8C 109.5 . . ?
H8A C8 H8C 109.5 . . ?
H8B C8 H8C 109.5 . . ?
C10 C11 H11B 107.0(13) . . ?
C10 C11 H11A 106.9(13) . . ?
H11B C11 H11A 106.2(15) . . ?
C1 C5 H5A 109.4 . . ?
C1 C5 H5B 109.5 . . ?
H5A C5 H5B 109.5 . . ?
C1 C5 H5C 109.5 . . ?
H5A C5 H5C 109.5 . . ?
H5B C5 H5C 109.5 . . ?
C2 C6 H6A 106.5(13) . . ?
C2 C6 H6B 106.5(13) . . ?
H6A C6 H6B 106.0(15) . . ?
O4 C10 C11 112(2) . . ?
O4 C10 H10A 109.3 . . ?
C11 C10 H10A 109.3 . . ?
O4 C10 H10B 109.3 . . ?
C11 C10 H10B 109.3 . . ?
H10A C10 H10B 108.0 . . ?
C2 C7 H7A 109.5 . . ?
C2 C7 H7B 109.5 . . ?
H7A C7 H7B 109.5 . . ?
C2 C7 H7C 109.5 . . ?
H7A C7 H7C 109.5 . . ?
H7B C7 H7C 109.5 . . ?

loop_
_geom_bond_atom_site_label_1
_geom_bond_atom_site_label_2
_geom_bond_distance
_geom_bond_site_symmetry_2
_geom_bond_publ_flag
U1 O3 2.053(12) . ?
U1 O3 2.053(12) 2_565 ?
U1 O2 2.059(9) 2_565 ?
U1 O2 2.059(9) . ?
U1 O1 2.237(13) 2_565 ?
U1 O1 2.237(13) . ?
O1 C1 1.407(10) . ?
O1 Li1 1.91(3) . ?
O3 C3 1.392(9) . ?
O2 C2 1.379(13) . ?
C1 C4 1.504(10) . ?
C1 C5 1.507(9) 3_565 ?
C1 C5 1.507(9) . ?
C3 C9 1.498(11) . ?
C3 C8 1.499(10) 3_565 ?
C3 C8 1.499(10) . ?
C2 C7 1.497(9) . ?
C2 C7 1.497(9) 4 ?
C2 C6 1.503(11) . ?
C4 H4A 0.959(11) . ?
C4 H4B 0.958(10) . ?
Li1 O1 1.91(3) 2_565 ?
Li1 O4 1.93(4) . ?
O4 C10 1.402(10) . ?
O4 C10 1.402(10) 2_565 ?
C9 H9B 0.978(10) . ?
C9 H9A 0.977(11) . ?
C8 H8A 0.9600 . ?
C8 H8B 0.9600 . ?
C8 H8C 0.9600 . ?
C11 C10 1.496(11) . ?
C11 H11B 0.978(10) . ?
C11 H11A 0.979(11) . ?
C5 H5A 0.9600 . ?
C5 H5B 0.9600 . ?
C5 H5C 0.9600 . ?
C6 H6A 0.978(11) . ?
C6 H6B 0.977(10) . ?
C10 H10A 0.9700 . ?
C10 H10B 0.9700 . ?
C7 H7A 0.9600 . ?
C7 H7B 0.9600 . ?
C7 H7C 0.9600 . ?

loop_
_geom_torsion_atom_site_label_1
_geom_torsion_atom_site_label_2
_geom_torsion_atom_site_label_3
_geom_torsion_atom_site_label_4
_geom_torsion
_geom_torsion_site_symmetry_1
_geom_torsion_site_symmetry_2
_geom_torsion_site_symmetry_3
_geom_torsion_site_symmetry_4
_geom_torsion_publ_flag
O3 U1 O1 C1 0.000(5) . . . . ?
O3 U1 O1 C1 180.000(10) 2_565 . . . ?
O2 U1 O1 C1 87.8(6) 2_565 . . . ?
O2 U1 O1 C1 -87.8(6) . . . . ?
O1 U1 O1 C1 180.000(6) 2_565 . . . ?
O3 U1 O1 Li1 180.000(3) . . . . ?
O3 U1 O1 Li1 0.000(12) 2_565 . . . ?
O2 U1 O1 Li1 -92.2(6) 2_565 . . . ?
O2 U1 O1 Li1 92.2(6) . . . . ?
O1 U1 O1 Li1 0.000(3) 2_565 . . . ?
O3 U1 O3 C3 0.00(3) 2_565 . . . ?
O2 U1 O3 C3 87.4(7) 2_565 . . . ?
O2 U1 O3 C3 -87.4(7) . . . . ?
O1 U1 O3 C3 180.00(2) 2_565 . . . ?
O1 U1 O3 C3 180.00(3) . . . . ?
O3 U1 O2 C2 -132.5(5) . . . . ?
O3 U1 O2 C2 132.5(5) 2_565 . . . ?
O2 U1 O2 C2 180.00(3) 2_565 . . . ?
O1 U1 O2 C2 38.4(3) 2_565 . . . ?
O1 U1 O2 C2 -38.4(3) . . . . ?
Li1 O1 C1 C4 0.000(6) . . . . ?
U1 O1 C1 C4 180.000(7) . . . . ?
Li1 O1 C1 C5 121.4(10) . . . 3_565 ?
U1 O1 C1 C5 -58.6(9) . . . 3_565 ?
Li1 O1 C1 C5 -121.4(10) . . . . ?
U1 O1 C1 C5 58.6(10) . . . . ?
U1 O3 C3 C9 180.00(3) . . . . ?
U1 O3 C3 C8 -57.2(16) . . . 3_565 ?
U1 O3 C3 C8 57.2(16) . . . . ?
U1 O2 C2 C7 111(2) . . . . ?
U1 O2 C2 C7 -111(2) . . . 4 ?
U1 O2 C2 C6 0.00(3) . . . . ?
C1 O1 Li1 O1 180.000(5) . . . 2_565 ?
U1 O1 Li1 O1 0.000(3) . . . 2_565 ?
C1 O1 Li1 O4 0.000(7) . . . . ?
U1 O1 Li1 O4 180.000(4) . . . . ?
O1 Li1 O4 C10 90.000(6) . . . . ?
O1 Li1 O4 C10 -90.000(6) 2_565 . . . ?
O1 Li1 O4 C10 -90.000(9) . . . 2_565 ?
O1 Li1 O4 C10 90.000(6) 2_565 . . 2_565 ?
C10 O4 C10 C11 180.000(8) 2_565 . . . ?
Li1 O4 C10 C11 0.000(7) . . . . ?
